data_2108560
loop_
_publ_author_name
'Peng, Bo'
'He, Hongyan'
'Li, Meiqi'
'Wang, Jian-Rong'
'Mei, Xuefeng'

_publ_section_title
;
 Comparison of the crystal structures and physicochemical properties of
 novel resveratrol cocrystals
;
_journal_issue 6
_journal_name_full 'Acta Crystallographica Section B'
_journal_page_first
;
;
_journal_paper_doi 10.1107/S2052520619013477
_journal_volume 75
_journal_year 2019
_chemical_formula_moiety '2(C14 H12 O3), 3(C12 H10 N2), C3 H6 O'
_chemical_formula_sum 'C67 H60 N6 O7'
_chemical_formula_weight 1061.21
_space_group_crystal_system triclinic
_space_group_IT_number 2
_space_group_name_Hall '-P 1'
_space_group_name_H-M_alt 'P -1'
_atom_sites_solution_hydrogens mixed
_atom_sites_solution_primary dual
_audit_creation_date 2019-09-05
_audit_creation_method
;
Olex2 1.2
(compiled 2018.05.29 svn.r3508 for OlexSys, GUI svn.r5506)
;
_cell_angle_alpha 114.901(6)
_cell_angle_beta 92.443(7)
_cell_angle_gamma 111.284(6)
_cell_formula_units_Z 2
_cell_length_a 12.215(3)
_cell_length_b 15.890(4)
_cell_length_c 17.769(5)
_cell_measurement_reflns_used 2202
_cell_measurement_temperature 220
_cell_measurement_theta_max 22.29
_cell_measurement_theta_min 2.32
_cell_volume 2835.9(13)
_computing_molecular_graphics 'Olex2 (Dolomanov et al., 2009)'
_computing_publication_material 'Olex2 (Dolomanov et al., 2009)'
_computing_structure_refinement 'ShelXL (Sheldrick, 2015)'
_computing_structure_solution 'ShelXT (Sheldrick, 2015)'
_diffrn_ambient_temperature 220.0
_diffrn_measured_fraction_theta_full 0.988
_diffrn_measured_fraction_theta_max 0.987
_diffrn_measurement_device_type 'Bruker APEX-II CCD'
_diffrn_measurement_method '\f and \w scans'
_diffrn_radiation_type MoK\a
_diffrn_radiation_wavelength 0.71073
_diffrn_reflns_av_R_equivalents 0.0525
_diffrn_reflns_av_unetI/netI 0.0848
_diffrn_reflns_Laue_measured_fraction_full 0.988
_diffrn_reflns_Laue_measured_fraction_max 0.987
_diffrn_reflns_limit_h_max 14
_diffrn_reflns_limit_h_min -14
_diffrn_reflns_limit_k_max 19
_diffrn_reflns_limit_k_min -17
_diffrn_reflns_limit_l_max 21
_diffrn_reflns_limit_l_min -21
_diffrn_reflns_number 22595
_diffrn_reflns_point_group_measured_fraction_full 0.988
_diffrn_reflns_point_group_measured_fraction_max 0.987
_diffrn_reflns_theta_full 25.242
_diffrn_reflns_theta_max 25.681
_diffrn_reflns_theta_min 1.488
_diffrn_standards_number 0
_exptl_absorpt_coefficient_mu 0.081
_exptl_absorpt_correction_T_max 0.7456
_exptl_absorpt_correction_T_min 0.6468
_exptl_absorpt_correction_type multi-scan
_exptl_absorpt_process_details
; SADABS-2016/2 (Bruker,2016/2) was used for absorption correction. wR2(int) 
was 0.0714 before and 0.0518 after correction. The Ratio of minimum to 
maximum transmission is 0.8675. The \l/2 correction factor is Not present.
;
_exptl_crystal_colour colourless
_exptl_crystal_colour_primary colourless
_exptl_crystal_density_diffrn 1.243
_exptl_crystal_description block
_exptl_crystal_F_000 1120
_exptl_crystal_size_max 0.15
_exptl_crystal_size_mid 0.08
_exptl_crystal_size_min 0.04
_refine_diff_density_max 0.709
_refine_diff_density_min -0.255
_refine_diff_density_rms 0.055
_refine_ls_extinction_method none
_refine_ls_goodness_of_fit_ref 0.963
_refine_ls_hydrogen_treatment mixed
_refine_ls_matrix_type full
_refine_ls_number_parameters 765
_refine_ls_number_reflns 10635
_refine_ls_number_restraints 22
_refine_ls_restrained_S_all 0.978
_refine_ls_R_factor_all 0.1294
_refine_ls_R_factor_gt 0.0616
_refine_ls_shift/su_max 0.000
_refine_ls_shift/su_mean 0.000
_refine_ls_structure_factor_coef Fsqd
_refine_ls_weighting_details 'w=1/[\s^2^(Fo^2^)+(0.1035P)^2^] where P=(Fo^2^+2Fc^2^)/3'
_refine_ls_weighting_scheme calc
_refine_ls_wR_factor_gt 0.1623
_refine_ls_wR_factor_ref 0.2094
_reflns_Friedel_coverage 0.000
_reflns_number_gt 5391
_reflns_number_total 10635
_reflns_threshold_expression 'I > 2\s(I)'
_cod_data_source_file aw5030sup1.cif
_cod_data_source_block RSV-1.5DPE-0.5ACE
_cod_original_cell_volume 2835.8(13)
_cod_database_code 2108560
_shelx_shelxl_version_number 2018/3
_shelx_space_group_comment
;
The symmetry employed for this shelxl refinement is uniquely defined
by the following loop, which should always be used as a source of
symmetry information in preference to the above space-group names.
They are only intended as comments.
;
_shelx_estimated_absorpt_t_max 0.997
_shelx_estimated_absorpt_t_min 0.988
_olex2_refinement_description
;
1. Fixed Uiso
 At 1.2 times of:
  All C(H) groups
 At 1.5 times of:
  All C(H,H,H) groups
2. Restrained distances
 H0AA-H30
 2.4 with sigma of 0.02
 O6-H6 = O5-H5 = O2-H2 = O3-H3 = O1-H1
 0.84 with sigma of 0.02
 O4-H4
 0.84 with sigma of 0.02
 C1AA-C0AA \\sim C35-C34
 with sigma of 0.02
3. Rigid bond restraints
 C31, C34
 with sigma for 1-2 distances of 0.0002 and sigma for 1-3 distances of 0.0001
 C35, C36
 with sigma for 1-2 distances of 0.0002 and sigma for 1-3 distances of 0.0001
4. Uiso/Uaniso restraints and constraints
Uanis(C1AA) \\sim Ueq, Uanis(C0AA) \\sim Ueq: with sigma of 0.005 and sigma for
terminal atoms of 0.01
5. Others
 Fixed Sof: C35(0.75) H35(0.75) C34(0.75) H34(0.75) C0AA(0.25) H0AA(0.25)
 C1AA(0.25) H1AA(0.25)
6.a Aromatic/amide H refined with riding coordinates:
 C28(H28), C26(H26), C24(H24), C58(H58), C59(H59), C22(H22), C14(H14),
 C54(H54), C12(H12), C10(H10), C21(H21), C46(H46), C49(H49), C47(H47), C53(H53),
  C44(H44), C17(H17), C8(H8), C56(H56), C3(H3A), C2(H2A), C41(H41), C57(H57),
 C45(H45), C51(H51), C50(H50), C61(H61), C64(H64), C5(H5A), C52(H52), C6(H6A),
 C62(H62), C42(H42), C40(H40), C39(H39), C7(H7), C16(H16), C38(H38), C19(H19),
 C63(H63), C33(H33), C37(H37), C20(H20), C32(H32), C30(H30), C35(H35), C29(H29),
  C34(H34), C0AA(H0AA), C1AA(H1AA)
6.b Idealised Me refined as rotating group:
 C67(H67A,H67B,H67C), C66(H66A,H66B,H66C)
;
_olex2_submission_special_instructions 'No special instructions were received'

loop_
_space_group_symop_operation_xyz
'x, y, z'
'-x, -y, -z'

loop_
_atom_site_label
_atom_site_type_symbol
_atom_site_fract_x
_atom_site_fract_y
_atom_site_fract_z
_atom_site_U_iso_or_equiv
_atom_site_adp_type
_atom_site_occupancy
_atom_site_site_symmetry_order
_atom_site_calc_flag
_atom_site_refinement_flags_posn
_atom_site_refinement_flags_adp
_atom_site_refinement_flags_occupancy
_atom_site_disorder_assembly
_atom_site_disorder_group
O2 O 0.19346(19) 0.62541(15) 0.19593(13) 0.0411(5) Uani 1 1 d D . . . .
O5 O 0.68639(19) 1.13974(16) 0.20609(14) 0.0452(6) Uani 1 1 d D . . . .
O1 O 0.4451(2) 0.13175(18) 0.38792(15) 0.0531(6) Uani 1 1 d D . . . .
O3 O -0.1821(2) 0.35277(17) 0.15215(15) 0.0510(6) Uani 1 1 d D . . . .
O6 O 0.3095(2) 0.85797(18) 0.14610(17) 0.0594(7) Uani 1 1 d D . . . .
N3 N 0.5514(2) 0.1979(2) 0.12773(17) 0.0422(6) Uani 1 1 d . . . . .
N5 N 0.2273(2) -0.05724(19) 1.06342(17) 0.0430(6) Uani 1 1 d . . . . .
N6 N -0.0498(2) 0.30619(19) 0.86170(16) 0.0429(6) Uani 1 1 d . . . . .
N4 N 0.2638(2) 0.5594(2) -0.06905(17) 0.0448(7) Uani 1 1 d . . . . .
O4 O 1.0152(2) 0.7448(2) 0.4548(2) 0.0787(9) Uani 1 1 d D . . . .
N2 N 0.8875(3) 0.5595(2) 0.43974(18) 0.0521(7) Uani 1 1 d . . . . .
N1 N 0.6474(2) 0.0080(2) 0.55967(19) 0.0493(7) Uani 1 1 d . . . . .
C25 C 0.1273(3) 0.5368(2) 0.19809(16) 0.0329(7) Uani 1 1 d . . . . .
C28 C 0.0014(3) 0.3571(2) 0.20437(17) 0.0355(7) Uani 1 1 d . . . . .
H28 H -0.042275 0.296392 0.206973 0.043 Uiso 1 1 calc R . . . .
C26 C 0.0033(3) 0.4921(2) 0.17459(17) 0.0352(7) Uani 1 1 d . . . . .
H26 H -0.038389 0.522763 0.157344 0.042 Uiso 1 1 calc R . . . .
C23 C 0.1265(3) 0.4023(2) 0.22825(17) 0.0343(7) Uani 1 1 d . . . . .
C13 C 0.6204(3) 1.0493(2) 0.20420(17) 0.0356(7) Uani 1 1 d . . . . .
C24 C 0.1901(3) 0.4924(2) 0.22391(17) 0.0354(7) Uani 1 1 d . . . . .
H24 H 0.275025 0.522869 0.238378 0.043 Uiso 1 1 calc R . . . .
C27 C -0.0593(3) 0.4011(2) 0.17670(18) 0.0372(7) Uani 1 1 d . . . . .
C58 C 0.3947(3) 0.3258(2) 0.01060(19) 0.0363(7) Uani 1 1 d . . . . .
H58 H 0.364228 0.286945 -0.048758 0.044 Uiso 1 1 calc R . . . .
C48 C 0.0488(3) 0.2164(2) 0.93517(18) 0.0351(7) Uani 1 1 d . . . . .
C60 C 0.3424(2) 0.4615(2) 0.00603(19) 0.0363(7) Uani 1 1 d . . . . .
C4 C 0.8458(3) 0.8566(2) 0.33738(18) 0.0380(7) Uani 1 1 d . . . . .
C59 C 0.3873(3) 0.4147(2) 0.04833(19) 0.0390(7) Uani 1 1 d . . . . .
H59 H 0.413415 0.451338 0.108079 0.047 Uiso 1 1 calc R . . . .
C22 C 0.1964(3) 0.3591(2) 0.25644(18) 0.0377(7) Uani 1 1 d . . . . .
H22 H 0.280020 0.388454 0.260855 0.045 Uiso 1 1 calc R . . . .
C43 C 0.1507(3) 0.0375(2) 0.98422(18) 0.0374(7) Uani 1 1 d . . . . .
C14 C 0.6806(3) 1.0054(2) 0.23207(17) 0.0390(7) Uani 1 1 d . . . . .
H14 H 0.765152 1.038134 0.251334 0.047 Uiso 1 1 calc R . . . .
C55 C 0.4460(3) 0.2827(2) 0.05285(18) 0.0345(7) Uani 1 1 d . . . . .
C54 C 0.4992(3) 0.3333(2) 0.13970(18) 0.0403(7) Uani 1 1 d . . . . .
H54 H 0.500260 0.397430 0.175105 0.048 Uiso 1 1 calc R . . . .
C18 C 0.2312(3) 0.2438(2) 0.30615(18) 0.0375(7) Uani 1 1 d . . . . .
C9 C 0.6162(3) 0.9125(2) 0.23166(17) 0.0386(7) Uani 1 1 d . . . . .
C12 C 0.4962(3) 1.0023(2) 0.17616(18) 0.0395(7) Uani 1 1 d . . . . .
H12 H 0.455656 1.033157 0.158153 0.047 Uiso 1 1 calc R . . . .
C11 C 0.4312(3) 0.9090(2) 0.17463(19) 0.0415(8) Uani 1 1 d . . . . .
C15 C 0.3723(3) 0.1654(2) 0.36219(18) 0.0403(8) Uani 1 1 d . . . . .
C10 C 0.4913(3) 0.8653(2) 0.20281(18) 0.0416(8) Uani 1 1 d . . . . .
H10 H 0.447230 0.802745 0.202477 0.050 Uiso 1 1 calc R . . . .
C21 C 0.1565(3) 0.2831(2) 0.27670(18) 0.0397(7) Uani 1 1 d . . . . .
H21 H 0.072889 0.252043 0.271634 0.048 Uiso 1 1 calc R . . . .
C46 C 0.1080(3) 0.0843(2) 0.9400(2) 0.0409(7) Uani 1 1 d . . . . .
H46 H 0.088152 0.049483 0.880099 0.049 Uiso 1 1 calc R . . . .
C49 C 0.0337(3) 0.3036(2) 0.98402(19) 0.0410(8) Uani 1 1 d . . . . .
H49 H 0.057331 0.335111 1.043804 0.049 Uiso 1 1 calc R . . . .
C47 C 0.0952(3) 0.1699(2) 0.97686(19) 0.0371(7) Uani 1 1 d . . . . .
H47 H 0.118450 0.205532 1.036740 0.045 Uiso 1 1 calc R . . . .
C53 C 0.5500(3) 0.2888(2) 0.1730(2) 0.0417(8) Uani 1 1 d . . . . .
H53 H 0.586269 0.324705 0.231580 0.050 Uiso 1 1 calc R . . . .
C44 C 0.1616(3) -0.0534(2) 0.9376(2) 0.0415(8) Uani 1 1 d . . . . .
H44 H 0.142988 -0.084700 0.877657 0.050 Uiso 1 1 calc R . . . .
C17 C 0.3530(3) 0.2754(3) 0.3078(2) 0.0481(8) Uani 1 1 d . . . . .
H17 H 0.389808 0.325070 0.290272 0.058 Uiso 1 1 calc R . . . .
C8 C 0.6749(3) 0.8628(2) 0.26157(18) 0.0427(8) Uani 1 1 d . . . . .
H8 H 0.627007 0.795214 0.249879 0.051 Uiso 1 1 calc R . . . .
C56 C 0.4482(3) 0.1883(2) 0.0060(2) 0.0412(8) Uani 1 1 d . . . . .
H56 H 0.413816 0.150715 -0.052918 0.049 Uiso 1 1 calc R . . . .
C1 C 0.9594(3) 0.7782(3) 0.4142(2) 0.0487(8) Uani 1 1 d . . . . .
C3 C 0.7899(3) 0.7572(2) 0.3239(2) 0.0456(8) Uani 1 1 d . . . . .
H3A H 0.712055 0.715123 0.288148 0.055 Uiso 1 1 calc R . . . .
C2 C 0.8447(3) 0.7178(3) 0.3611(2) 0.0504(9) Uani 1 1 d . . . . .
H2A H 0.804198 0.649661 0.350574 0.061 Uiso 1 1 calc R . . . .
C41 C 0.2177(3) 0.0299(2) 1.1082(2) 0.0438(8) Uani 1 1 d . . . . .
H41 H 0.237403 0.059411 1.167962 0.053 Uiso 1 1 calc R . . . .
C57 C 0.5000(3) 0.1495(2) 0.0452(2) 0.0439(8) Uani 1 1 d . . . . .
H57 H 0.499054 0.084946 0.011691 0.053 Uiso 1 1 calc R . . . .
C36 C 0.7069(3) 0.1756(2) 0.5296(2) 0.0454(8) Uani 1 1 d . U . . .
C45 C 0.1992(3) -0.0972(2) 0.9787(2) 0.0446(8) Uani 1 1 d . . . . .
H45 H 0.205737 -0.158748 0.945577 0.053 Uiso 1 1 calc R . . . .
C51 C -0.0317(3) 0.2232(2) 0.8140(2) 0.0465(8) Uani 1 1 d . . . . .
H51 H -0.052532 0.195282 0.754368 0.056 Uiso 1 1 calc R . . . .
C50 C -0.0156(3) 0.3444(2) 0.9459(2) 0.0450(8) Uani 1 1 d . . . . .
H50 H -0.026054 0.403275 0.981169 0.054 Uiso 1 1 calc R . . . .
C61 C 0.3383(3) 0.5547(2) 0.0540(2) 0.0415(8) Uani 1 1 d . . . . .
H61 H 0.362094 0.586775 0.113800 0.050 Uiso 1 1 calc R . . . .
C64 C 0.3054(3) 0.4189(2) -0.0817(2) 0.0439(8) Uani 1 1 d . . . . .
H64 H 0.306313 0.355795 -0.117604 0.053 Uiso 1 1 calc R . . . .
C5 C 0.9614(3) 0.9148(2) 0.3891(2) 0.0474(8) Uani 1 1 d . . . . .
H5A H 1.002761 0.982369 0.398535 0.057 Uiso 1 1 calc R . . . .
C52 C 0.0153(3) 0.1769(2) 0.84724(19) 0.0455(8) Uani 1 1 d . . . . .
H52 H 0.025060 0.118153 0.810633 0.055 Uiso 1 1 calc R . . . .
O7 O 0.5154(3) 0.5483(2) 0.2963(2) 0.1097(12) Uani 1 1 d . . . . .
C6 C 1.0177(3) 0.8767(3) 0.4271(2) 0.0497(9) Uani 1 1 d . . . . .
H6A H 1.096212 0.918274 0.461839 0.060 Uiso 1 1 calc R . . . .
C62 C 0.2996(3) 0.6005(2) 0.0149(2) 0.0455(8) Uani 1 1 d . . . . .
H62 H 0.298515 0.664078 0.049186 0.055 Uiso 1 1 calc R . . . .
C42 C 0.1811(3) 0.0795(2) 1.0727(2) 0.0433(8) Uani 1 1 d . . . . .
H42 H 0.176327 0.141333 1.107679 0.052 Uiso 1 1 calc R . . . .
C40 C 0.6636(3) 0.0778(3) 0.4630(2) 0.0483(8) Uani 1 1 d . . . . .
H40 H 0.653341 0.066395 0.406240 0.058 Uiso 1 1 calc R . . . .
C39 C 0.6354(3) -0.0030(2) 0.4808(2) 0.0484(8) Uani 1 1 d . . . . .
H39 H 0.606230 -0.069372 0.434793 0.058 Uiso 1 1 calc R . . . .
C7 C 0.7880(3) 0.9032(2) 0.30312(19) 0.0445(8) Uani 1 1 d . . . . .
H7 H 0.836902 0.969219 0.311703 0.053 Uiso 1 1 calc R . . . .
C16 C 0.4228(3) 0.2369(2) 0.3344(2) 0.0485(8) Uani 1 1 d . . . . .
H16 H 0.505107 0.259544 0.333572 0.058 Uiso 1 1 calc R . . . .
C38 C 0.6871(3) 0.1021(3) 0.6225(2) 0.0533(9) Uani 1 1 d . . . . .
H38 H 0.694632 0.111544 0.678647 0.064 Uiso 1 1 calc R . . . .
C19 C 0.1809(3) 0.1717(3) 0.3337(2) 0.0504(9) Uani 1 1 d . . . . .
H19 H 0.098306 0.148342 0.333577 0.061 Uiso 1 1 calc R . . . .
C63 C 0.2675(3) 0.4689(2) -0.1157(2) 0.0493(9) Uani 1 1 d . . . . .
H63 H 0.242612 0.438294 -0.175376 0.059 Uiso 1 1 calc R . . . .
C33 C 0.8444(3) 0.4668(3) 0.3734(2) 0.0540(9) Uani 1 1 d . . . . .
H33 H 0.845025 0.461368 0.318718 0.065 Uiso 1 1 calc R . . . .
C31 C 0.7937(3) 0.3824(3) 0.4573(3) 0.0566(9) Uani 1 1 d . U . . .
C37 C 0.7179(3) 0.1861(3) 0.6110(2) 0.0550(9) Uani 1 1 d . . . . .
H37 H 0.746638 0.251400 0.658417 0.066 Uiso 1 1 calc R . . . .
C20 C 0.2503(3) 0.1331(3) 0.3617(2) 0.0525(9) Uani 1 1 d . . . . .
H20 H 0.214027 0.084558 0.380393 0.063 Uiso 1 1 calc R . . . .
C32 C 0.7995(3) 0.3791(3) 0.3801(2) 0.0575(9) Uani 1 1 d . . . . .
H32 H 0.772214 0.315568 0.330811 0.069 Uiso 1 1 calc R . . . .
C30 C 0.8383(4) 0.4800(3) 0.5278(2) 0.0692(12) Uani 1 1 d . . . . .
H30 H 0.837598 0.487329 0.583065 0.083 Uiso 1 1 calc DR . . . .
C35 C 0.7486(4) 0.2716(4) 0.5263(3) 0.0415(11) Uani 0.75 1 d D U P A 2
H35 H 0.781887 0.331750 0.578735 0.050 Uiso 0.75 1 calc R . P A 2
C29 C 0.8825(4) 0.5638(3) 0.5158(2) 0.0646(11) Uani 1 1 d . . . . .
H29 H 0.911294 0.628544 0.563893 0.078 Uiso 1 1 calc R . . . .
C34 C 0.7443(4) 0.2828(4) 0.4564(3) 0.0413(10) Uani 0.75 1 d D U P A 2
H34 H 0.707628 0.223666 0.403442 0.050 Uiso 0.75 1 calc R . P A 2
C65 C 0.5320(4) 0.6018(3) 0.3707(3) 0.0802(13) Uani 1 1 d . . . . .
C67 C 0.5210(5) 0.7002(4) 0.4042(3) 0.1053(17) Uani 1 1 d . . . . .
H67A H 0.600539 0.756257 0.431887 0.158 Uiso 1 1 calc GR . . . .
H67B H 0.470582 0.703535 0.445112 0.158 Uiso 1 1 calc GR . . . .
H67C H 0.484793 0.705273 0.357519 0.158 Uiso 1 1 calc GR . . . .
C66 C 0.5739(7) 0.5764(4) 0.4359(4) 0.143(2) Uani 1 1 d . . . . .
H66A H 0.508319 0.554899 0.462026 0.215 Uiso 1 1 calc GR . . . .
H66B H 0.641522 0.636305 0.479376 0.215 Uiso 1 1 calc GR . . . .
H66C H 0.598967 0.521478 0.408314 0.215 Uiso 1 1 calc GR . . . .
C0AA C 0.7818(13) 0.3225(9) 0.5214(10) 0.048(4) Uani 0.25 1 d D U P A 1
H0AA H 0.816505 0.352621 0.579844 0.058 Uiso 0.25 1 calc DR . P A 1
C1AA C 0.7164(14) 0.2303(10) 0.4715(11) 0.053(4) Uani 0.25 1 d D U P A 1
H1AA H 0.681076 0.200277 0.413207 0.064 Uiso 0.25 1 calc R . P A 1
H2 H 0.144(3) 0.645(3) 0.181(2) 0.063(11) Uiso 1 1 d D . . . .
H3 H -0.206(4) 0.379(3) 0.126(2) 0.082(14) Uiso 1 1 d D . . . .
H6 H 0.282(4) 0.884(3) 0.118(2) 0.093(15) Uiso 1 1 d D . . . .
H1 H 0.410(4) 0.091(3) 0.409(3) 0.105(17) Uiso 1 1 d D . . . .
H5 H 0.645(3) 1.159(3) 0.182(2) 0.079(13) Uiso 1 1 d D . . . .
H4 H 0.970(4) 0.686(3) 0.452(4) 0.16(3) Uiso 1 1 d D . . . .

loop_
_atom_site_aniso_label
_atom_site_aniso_U_11
_atom_site_aniso_U_22
_atom_site_aniso_U_33
_atom_site_aniso_U_23
_atom_site_aniso_U_13
_atom_site_aniso_U_12
O2 0.0415(13) 0.0365(12) 0.0490(13) 0.0239(11) 0.0052(10) 0.0162(10)
O5 0.0451(14) 0.0394(13) 0.0536(13) 0.0241(11) 0.0002(10) 0.0185(11)
O1 0.0485(15) 0.0639(16) 0.0739(16) 0.0511(14) 0.0115(12) 0.0293(13)
O3 0.0389(14) 0.0569(15) 0.0742(16) 0.0440(14) 0.0094(11) 0.0222(12)
O6 0.0377(14) 0.0602(15) 0.0950(19) 0.0554(15) 0.0007(12) 0.0146(12)
N3 0.0407(16) 0.0451(16) 0.0542(17) 0.0330(14) 0.0131(13) 0.0201(13)
N5 0.0391(16) 0.0421(16) 0.0526(16) 0.0253(14) 0.0047(12) 0.0191(13)
N6 0.0458(16) 0.0439(16) 0.0501(16) 0.0297(14) 0.0103(12) 0.0214(13)
N4 0.0398(16) 0.0449(16) 0.0586(18) 0.0305(15) 0.0076(13) 0.0199(13)
O4 0.0489(16) 0.080(2) 0.134(3) 0.080(2) -0.0052(15) 0.0219(15)
N2 0.063(2) 0.0489(18) 0.0584(18) 0.0346(16) 0.0129(15) 0.0265(15)
N1 0.0499(18) 0.0533(18) 0.0624(19) 0.0403(17) 0.0153(14) 0.0241(15)
C25 0.0418(18) 0.0300(16) 0.0278(14) 0.0122(13) 0.0043(12) 0.0180(14)
C28 0.0411(18) 0.0350(17) 0.0373(16) 0.0202(14) 0.0072(13) 0.0194(14)
C26 0.0437(19) 0.0348(17) 0.0347(15) 0.0177(14) 0.0058(13) 0.0228(15)
C23 0.0432(18) 0.0365(17) 0.0276(14) 0.0139(13) 0.0046(13) 0.0230(15)
C13 0.0461(19) 0.0341(17) 0.0297(15) 0.0137(13) 0.0082(13) 0.0216(15)
C24 0.0350(17) 0.0367(17) 0.0360(16) 0.0172(14) 0.0021(13) 0.0170(14)
C27 0.0349(18) 0.0424(18) 0.0395(16) 0.0201(15) 0.0076(13) 0.0207(15)
C58 0.0363(17) 0.0365(17) 0.0391(16) 0.0197(15) 0.0075(13) 0.0161(14)
C48 0.0360(17) 0.0363(17) 0.0415(17) 0.0239(15) 0.0111(13) 0.0170(14)
C60 0.0304(16) 0.0379(18) 0.0465(18) 0.0237(15) 0.0123(13) 0.0156(14)
C4 0.0408(18) 0.0462(19) 0.0419(17) 0.0256(15) 0.0139(14) 0.0271(16)
C59 0.0412(18) 0.0426(18) 0.0421(17) 0.0249(15) 0.0110(14) 0.0206(15)
C22 0.0397(18) 0.0385(17) 0.0400(16) 0.0207(15) 0.0049(13) 0.0193(15)
C43 0.0362(17) 0.0398(18) 0.0439(17) 0.0244(15) 0.0082(13) 0.0182(14)
C14 0.0401(18) 0.0473(19) 0.0355(16) 0.0195(15) 0.0036(13) 0.0249(16)
C55 0.0355(17) 0.0364(17) 0.0417(17) 0.0245(15) 0.0145(13) 0.0175(14)
C54 0.0464(19) 0.0393(17) 0.0391(17) 0.0180(15) 0.0107(14) 0.0223(15)
C18 0.0445(19) 0.0391(17) 0.0405(16) 0.0252(15) 0.0107(14) 0.0216(15)
C9 0.051(2) 0.0452(19) 0.0287(15) 0.0168(14) 0.0090(13) 0.0302(16)
C12 0.0441(19) 0.0454(19) 0.0398(17) 0.0233(15) 0.0065(14) 0.0264(16)
C11 0.0439(19) 0.0434(19) 0.0438(18) 0.0236(16) 0.0054(14) 0.0218(16)
C15 0.046(2) 0.0424(18) 0.0425(17) 0.0267(15) 0.0048(14) 0.0217(16)
C10 0.049(2) 0.0432(18) 0.0470(18) 0.0288(16) 0.0087(15) 0.0254(16)
C21 0.0454(19) 0.0434(18) 0.0370(16) 0.0202(15) 0.0070(13) 0.0242(15)
C46 0.0455(19) 0.0411(18) 0.0420(17) 0.0232(15) 0.0093(14) 0.0201(15)
C49 0.051(2) 0.0396(18) 0.0378(16) 0.0192(15) 0.0084(14) 0.0233(16)
C47 0.0378(18) 0.0412(18) 0.0402(17) 0.0238(15) 0.0091(13) 0.0191(15)
C53 0.0433(19) 0.0457(19) 0.0423(17) 0.0245(16) 0.0074(14) 0.0206(16)
C44 0.0452(19) 0.0361(17) 0.0454(18) 0.0187(15) 0.0057(14) 0.0203(15)
C17 0.046(2) 0.058(2) 0.064(2) 0.0453(19) 0.0165(16) 0.0261(17)
C8 0.051(2) 0.0459(19) 0.0432(17) 0.0269(16) 0.0072(15) 0.0262(16)
C56 0.0437(19) 0.0380(18) 0.0433(17) 0.0200(15) 0.0098(14) 0.0176(15)
C1 0.0398(19) 0.059(2) 0.068(2) 0.0438(19) 0.0068(16) 0.0252(17)
C3 0.0368(18) 0.049(2) 0.056(2) 0.0280(17) 0.0052(15) 0.0205(16)
C2 0.0377(19) 0.050(2) 0.072(2) 0.0388(19) 0.0018(16) 0.0160(16)
C41 0.0442(19) 0.0441(19) 0.0434(18) 0.0207(16) 0.0015(14) 0.0195(16)
C57 0.049(2) 0.0381(18) 0.051(2) 0.0233(16) 0.0081(16) 0.0232(16)
C36 0.046(2) 0.0418(17) 0.064(2) 0.0339(17) 0.0163(16) 0.0235(16)
C45 0.045(2) 0.0361(18) 0.056(2) 0.0214(16) 0.0085(15) 0.0212(15)
C51 0.059(2) 0.049(2) 0.0417(18) 0.0243(17) 0.0105(15) 0.0290(18)
C50 0.057(2) 0.0412(19) 0.0490(19) 0.0245(16) 0.0158(16) 0.0296(17)
C61 0.0429(19) 0.0438(19) 0.0460(18) 0.0235(16) 0.0112(14) 0.0236(15)
C64 0.049(2) 0.0389(18) 0.0489(19) 0.0215(16) 0.0083(15) 0.0233(16)
C5 0.044(2) 0.0428(19) 0.063(2) 0.0317(17) 0.0089(16) 0.0190(16)
C52 0.064(2) 0.0416(18) 0.0428(18) 0.0197(16) 0.0148(16) 0.0346(17)
O7 0.111(3) 0.076(2) 0.077(2) -0.0098(18) 0.0119(19) 0.0283(19)
C6 0.0386(19) 0.054(2) 0.067(2) 0.0375(19) 0.0026(16) 0.0201(17)
C62 0.0425(19) 0.0400(18) 0.061(2) 0.0261(17) 0.0134(16) 0.0213(15)
C42 0.051(2) 0.0421(18) 0.0466(18) 0.0225(16) 0.0093(15) 0.0272(16)
C40 0.052(2) 0.062(2) 0.0442(19) 0.0328(18) 0.0145(15) 0.0278(18)
C39 0.050(2) 0.0410(19) 0.051(2) 0.0181(17) 0.0070(16) 0.0202(16)
C7 0.047(2) 0.052(2) 0.0511(19) 0.0322(17) 0.0143(16) 0.0277(17)
C16 0.0401(19) 0.058(2) 0.067(2) 0.0452(19) 0.0127(16) 0.0225(17)
C38 0.050(2) 0.074(3) 0.0418(19) 0.034(2) 0.0084(16) 0.024(2)
C19 0.040(2) 0.062(2) 0.070(2) 0.047(2) 0.0133(16) 0.0235(17)
C63 0.058(2) 0.047(2) 0.0447(19) 0.0221(17) 0.0041(16) 0.0252(17)
C33 0.066(2) 0.065(3) 0.0430(19) 0.032(2) 0.0107(17) 0.031(2)
C31 0.058(2) 0.054(2) 0.087(3) 0.047(2) 0.032(2) 0.0360(18)
C37 0.067(2) 0.044(2) 0.046(2) 0.0148(17) 0.0107(17) 0.0229(18)
C20 0.043(2) 0.058(2) 0.078(2) 0.051(2) 0.0151(17) 0.0205(17)
C32 0.062(2) 0.046(2) 0.060(2) 0.0190(19) 0.0091(18) 0.0242(18)
C30 0.110(4) 0.091(3) 0.051(2) 0.052(2) 0.040(2) 0.064(3)
C35 0.043(3) 0.031(2) 0.047(3) 0.019(2) 0.009(2) 0.011(2)
C29 0.099(3) 0.053(2) 0.049(2) 0.0227(19) 0.017(2) 0.041(2)
C34 0.044(3) 0.0375(19) 0.041(2) 0.018(2) 0.007(2) 0.016(2)
C65 0.062(3) 0.059(3) 0.086(3) 0.016(3) 0.019(2) 0.014(2)
C67 0.105(4) 0.103(4) 0.094(4) 0.015(3) 0.027(3) 0.065(3)
C66 0.204(7) 0.108(4) 0.135(5) 0.068(4) 0.059(5) 0.067(5)
C0AA 0.043(5) 0.054(5) 0.041(5) 0.015(4) 0.011(4) 0.021(4)
C1AA 0.055(6) 0.054(6) 0.047(5) 0.022(4) 0.013(4) 0.022(4)

loop_
_atom_type_symbol
_atom_type_description
_atom_type_scat_dispersion_real
_atom_type_scat_dispersion_imag
_atom_type_scat_source
C C 0.0033 0.0016 'International Tables Vol C Tables 4.2.6.8 and 6.1.1.4'
H H 0.0000 0.0000 'International Tables Vol C Tables 4.2.6.8 and 6.1.1.4'
N N 0.0061 0.0033 'International Tables Vol C Tables 4.2.6.8 and 6.1.1.4'
O O 0.0106 0.0060 'International Tables Vol C Tables 4.2.6.8 and 6.1.1.4'

loop_
_geom_angle_atom_site_label_1
_geom_angle_atom_site_label_2
_geom_angle_atom_site_label_3
_geom_angle
C25 O2 H2 108(2)
C13 O5 H5 113(3)
C15 O1 H1 114(3)
C27 O3 H3 108(3)
C11 O6 H6 110(3)
C57 N3 C53 116.3(3)
C41 N5 C45 116.7(3)
C50 N6 C51 115.8(3)
C62 N4 C63 116.5(3)
C1 O4 H4 115(4)
C33 N2 C29 116.3(3)
C38 N1 C39 116.5(3)
O2 C25 C26 121.4(2)
O2 C25 C24 117.5(3)
C26 C25 C24 121.1(3)
C23 C28 H28 119.9
C27 C28 H28 119.9
C27 C28 C23 120.2(3)
C25 C26 H26 120.5
C25 C26 C27 119.0(3)
C27 C26 H26 120.5
C28 C23 C24 119.2(3)
C28 C23 C22 123.1(3)
C24 C23 C22 117.7(3)
O5 C13 C14 118.1(3)
O5 C13 C12 121.4(3)
C12 C13 C14 120.5(3)
C25 C24 C23 119.7(3)
C25 C24 H24 120.2
C23 C24 H24 120.2
O3 C27 C28 118.1(3)
O3 C27 C26 121.1(3)
C28 C27 C26 120.8(3)
C59 C58 H58 117.1
C59 C58 C55 125.9(3)
C55 C58 H58 117.1
C49 C48 C47 119.7(3)
C49 C48 C52 116.1(3)
C52 C48 C47 124.2(3)
C61 C60 C59 120.1(3)
C61 C60 C64 116.2(3)
C64 C60 C59 123.7(3)
C3 C4 C5 116.8(3)
C3 C4 C7 123.6(3)
C5 C4 C7 119.6(3)
C58 C59 C60 126.4(3)
C58 C59 H59 116.8
C60 C59 H59 116.8
C23 C22 H22 115.9
C21 C22 C23 128.1(3)
C21 C22 H22 115.9
C44 C43 C46 120.2(3)
C44 C43 C42 116.5(3)
C42 C43 C46 123.3(3)
C13 C14 H14 120.0
C13 C14 C9 120.0(3)
C9 C14 H14 120.0
C54 C55 C58 123.5(3)
C56 C55 C58 120.4(3)
C56 C55 C54 116.1(3)
C55 C54 H54 120.4
C53 C54 C55 119.3(3)
C53 C54 H54 120.4
C17 C18 C21 122.7(3)
C17 C18 C19 116.9(3)
C19 C18 C21 120.5(3)
C14 C9 C8 122.6(3)
C10 C9 C14 119.1(3)
C10 C9 C8 118.4(3)
C13 C12 H12 120.1
C13 C12 C11 119.9(3)
C11 C12 H12 120.1
O6 C11 C12 122.6(3)
O6 C11 C10 117.8(3)
C10 C11 C12 119.6(3)
O1 C15 C16 117.5(3)
O1 C15 C20 124.4(3)
C16 C15 C20 118.1(3)
C9 C10 H10 119.6
C11 C10 C9 120.9(3)
C11 C10 H10 119.6
C22 C21 C18 125.9(3)
C22 C21 H21 117.1
C18 C21 H21 117.1
C43 C46 H46 117.1
C47 C46 C43 125.9(3)
C47 C46 H46 117.1
C48 C49 H49 119.9
C50 C49 C48 120.2(3)
C50 C49 H49 119.9
C48 C47 H47 116.4
C46 C47 C48 127.3(3)
C46 C47 H47 116.4
N3 C53 C54 124.3(3)
N3 C53 H53 117.8
C54 C53 H53 117.8
C43 C44 H44 120.0
C45 C44 C43 120.1(3)
C45 C44 H44 120.0
C18 C17 H17 118.7
C18 C17 C16 122.5(3)
C16 C17 H17 118.7
C9 C8 H8 116.7
C7 C8 C9 126.6(3)
C7 C8 H8 116.7
C55 C56 H56 119.8
C57 C56 C55 120.3(3)
C57 C56 H56 119.8
O4 C1 C2 122.6(3)
O4 C1 C6 118.6(3)
C6 C1 C2 118.8(3)
C4 C3 H3A 119.0
C2 C3 C4 122.0(3)
C2 C3 H3A 119.0
C1 C2 H2A 119.9
C3 C2 C1 120.2(3)
C3 C2 H2A 119.9
N5 C41 H41 117.9
N5 C41 C42 124.1(3)
C42 C41 H41 117.9
N3 C57 C56 123.7(3)
N3 C57 H57 118.2
C56 C57 H57 118.2
C40 C36 C37 117.1(3)
C40 C36 C35 128.5(3)
C40 C36 C1AA 95.7(6)
C37 C36 C35 114.3(3)
C37 C36 C1AA 147.1(6)
N5 C45 C44 123.4(3)
N5 C45 H45 118.3
C44 C45 H45 118.3
N6 C51 H51 118.2
N6 C51 C52 123.6(3)
C52 C51 H51 118.2
N6 C50 C49 124.1(3)
N6 C50 H50 117.9
C49 C50 H50 117.9
C60 C61 H61 119.7
C62 C61 C60 120.5(3)
C62 C61 H61 119.7
C60 C64 H64 120.1
C63 C64 C60 119.8(3)
C63 C64 H64 120.1
C4 C5 H5A 119.0
C6 C5 C4 122.1(3)
C6 C5 H5A 119.0
C48 C52 H52 119.9
C51 C52 C48 120.1(3)
C51 C52 H52 119.9
C1 C6 C5 120.1(3)
C1 C6 H6A 119.9
C5 C6 H6A 119.9
N4 C62 C61 123.1(3)
N4 C62 H62 118.4
C61 C62 H62 118.4
C43 C42 H42 120.4
C41 C42 C43 119.3(3)
C41 C42 H42 120.4
C36 C40 H40 120.5
C36 C40 C39 119.0(3)
C39 C40 H40 120.5
N1 C39 C40 123.5(3)
N1 C39 H39 118.3
C40 C39 H39 118.3
C4 C7 H7 116.4
C8 C7 C4 127.1(3)
C8 C7 H7 116.4
C15 C16 C17 120.3(3)
C15 C16 H16 119.8
C17 C16 H16 119.8
N1 C38 H38 118.0
N1 C38 C37 124.0(3)
C37 C38 H38 118.0
C18 C19 H19 119.3
C18 C19 C20 121.3(3)
C20 C19 H19 119.3
N4 C63 C64 123.9(3)
N4 C63 H63 118.1
C64 C63 H63 118.1
N2 C33 H33 118.1
N2 C33 C32 123.7(3)
C32 C33 H33 118.1
C32 C31 C30 116.2(3)
C32 C31 C34 115.6(4)
C32 C31 C0AA 149.4(5)
C30 C31 C34 128.2(4)
C30 C31 C0AA 92.8(5)
C36 C37 H37 120.1
C38 C37 C36 119.9(3)
C38 C37 H37 120.1
C15 C20 C19 120.9(3)
C15 C20 H20 119.6
C19 C20 H20 119.6
C33 C32 H32 119.7
C31 C32 C33 120.6(3)
C31 C32 H32 119.7
C31 C30 H30 120.2
C29 C30 C31 119.6(3)
C29 C30 H30 120.2
C36 C35 H35 116.8
C34 C35 C36 126.4(5)
C34 C35 H35 116.8
N2 C29 C30 123.6(3)
N2 C29 H29 118.2
C30 C29 H29 118.2
C31 C34 H34 118.2
C35 C34 C31 123.7(5)
C35 C34 H34 118.2
O7 C65 C67 122.0(5)
O7 C65 C66 121.5(5)
C67 C65 C66 116.4(4)
C65 C67 H67A 109.5
C65 C67 H67B 109.5
C65 C67 H67C 109.5
H67A C67 H67B 109.5
H67A C67 H67C 109.5
H67B C67 H67C 109.5
C65 C66 H66A 109.5
C65 C66 H66B 109.5
C65 C66 H66C 109.5
H66A C66 H66B 109.5
H66A C66 H66C 109.5
H66B C66 H66C 109.5
C31 C0AA H0AA 128.0
C1AA C0AA C31 104.0(14)
C1AA C0AA H0AA 128.0
C36 C1AA H1AA 128.0
C0AA C1AA C36 104.0(15)
C0AA C1AA H1AA 128.0

loop_
_geom_bond_atom_site_label_1
_geom_bond_atom_site_label_2
_geom_bond_distance
O2 C25 1.364(3)
O2 H2 0.861(18)
O5 C13 1.353(4)
O5 H5 0.857(18)
O1 C15 1.342(3)
O1 H1 0.878(19)
O3 C27 1.363(4)
O3 H3 0.841(18)
O6 C11 1.356(4)
O6 H6 0.877(18)
N3 C53 1.331(4)
N3 C57 1.326(4)
N5 C41 1.328(4)
N5 C45 1.335(4)
N6 C51 1.339(4)
N6 C50 1.333(4)
N4 C62 1.326(4)
N4 C63 1.344(4)
O4 C1 1.345(4)
O4 H4 0.87(2)
N2 C33 1.326(4)
N2 C29 1.329(4)
N1 C39 1.333(4)
N1 C38 1.319(4)
C25 C26 1.374(4)
C25 C24 1.390(4)
C28 H28 0.9400
C28 C23 1.386(4)
C28 C27 1.384(4)
C26 H26 0.9400
C26 C27 1.386(4)
C23 C24 1.396(4)
C23 C22 1.460(4)
C13 C14 1.381(4)
C13 C12 1.381(4)
C24 H24 0.9400
C58 H58 0.9400
C58 C59 1.324(4)
C58 C55 1.459(4)
C48 C49 1.377(4)
C48 C47 1.463(4)
C48 C52 1.391(4)
C60 C59 1.467(4)
C60 C61 1.384(4)
C60 C64 1.387(4)
C4 C3 1.379(4)
C4 C5 1.385(4)
C4 C7 1.463(4)
C59 H59 0.9400
C22 H22 0.9400
C22 C21 1.333(4)
C43 C46 1.476(4)
C43 C44 1.390(4)
C43 C42 1.394(4)
C14 H14 0.9400
C14 C9 1.395(4)
C55 C54 1.393(4)
C55 C56 1.387(4)
C54 H54 0.9400
C54 C53 1.369(4)
C18 C21 1.465(4)
C18 C17 1.380(4)
C18 C19 1.384(4)
C9 C10 1.389(4)
C9 C8 1.468(4)
C12 H12 0.9400
C12 C11 1.393(4)
C11 C10 1.380(4)
C15 C16 1.380(4)
C15 C20 1.386(4)
C10 H10 0.9400
C21 H21 0.9400
C46 H46 0.9400
C46 C47 1.311(4)
C49 H49 0.9400
C49 C50 1.364(4)
C47 H47 0.9400
C53 H53 0.9400
C44 H44 0.9400
C44 C45 1.365(4)
C17 H17 0.9400
C17 C16 1.384(4)
C8 H8 0.9400
C8 C7 1.317(4)
C56 H56 0.9400
C56 C57 1.367(4)
C1 C2 1.387(4)
C1 C6 1.373(4)
C3 H3A 0.9400
C3 C2 1.376(4)
C2 H2A 0.9400
C41 H41 0.9400
C41 C42 1.367(4)
C57 H57 0.9400
C36 C40 1.377(4)
C36 C37 1.380(5)
C36 C35 1.449(5)
C36 C1AA 1.588(18)
C45 H45 0.9400
C51 H51 0.9400
C51 C52 1.366(4)
C50 H50 0.9400
C61 H61 0.9400
C61 C62 1.374(4)
C64 H64 0.9400
C64 C63 1.363(4)
C5 H5A 0.9400
C5 C6 1.379(4)
C52 H52 0.9400
O7 C65 1.189(5)
C6 H6A 0.9400
C62 H62 0.9400
C42 H42 0.9400
C40 H40 0.9400
C40 C39 1.377(4)
C39 H39 0.9400
C7 H7 0.9400
C16 H16 0.9400
C38 H38 0.9400
C38 C37 1.355(4)
C19 H19 0.9400
C19 C20 1.392(4)
C63 H63 0.9400
C33 H33 0.9400
C33 C32 1.359(5)
C31 C32 1.355(5)
C31 C30 1.402(5)
C31 C34 1.467(6)
C31 C0AA 1.746(16)
C37 H37 0.9400
C20 H20 0.9400
C32 H32 0.9400
C30 H30 0.9400
C30 C29 1.356(5)
C35 H35 0.9400
C35 C34 1.328(5)
C29 H29 0.9400
C34 H34 0.9400
C65 C67 1.480(6)
C65 C66 1.505(7)
C67 H67A 0.9700
C67 H67B 0.9700
C67 H67C 0.9700
C66 H66A 0.9700
C66 H66B 0.9700
C66 H66C 0.9700
C0AA H0AA 0.9400
C0AA C1AA 1.253(14)
C1AA H1AA 0.9400

loop_
_geom_hbond_atom_site_label_D
_geom_hbond_atom_site_label_H
_geom_hbond_atom_site_label_A
_geom_hbond_distance_DH
_geom_hbond_distance_HA
_geom_hbond_distance_DA
_geom_hbond_angle_DHA
_geom_hbond_site_symmetry_A
_geom_hbond_publ_flag
O2 H2 N6 0.861(18) 1.880(19) 2.735(3) 172(3) 2_566 yes
O3 H3 N4 0.841(18) 1.941(19) 2.782(3) 177(4) 2_565 yes
O6 H6 N5 0.877(18) 1.863(19) 2.739(3) 178(4) 1_564 yes
O1 H1 N1 0.878(19) 1.79(2) 2.661(3) 169(4) 2_656 yes
O5 H5 N3 0.857(18) 1.883(19) 2.740(3) 179(4) 1_565 yes
O4 H4 N2 0.87(2) 1.80(2) 2.673(4) 173(6) . yes

_cod_database_fobs_code 2108560
